data_7250473
loop_
_publ_author_name
'Bilal, Aqsa'
'Mehmood, Arshad'
'Noureen, Sajida'
'Ahmed, Maqsood'

_publ_section_title
;
 A single crystal to single crystal solvatomorphic phase transition in
 cocrystals of pyrimethamine with 4-hydroxybenzoic acid. An experimental
 and theoretical study
;
_journal_issue 27
_journal_name_full CrystEngComm
_journal_page_first 4722
_journal_page_last 4733
_journal_paper_doi 10.1039/D5CE00243E
_journal_volume 27
_journal_year 2025
_chemical_formula_moiety 'C12 H14 Cl N4, C7 H5 O3'
_chemical_formula_sum 'C19 H19 Cl N4 O3'
_chemical_formula_weight 386.83
_space_group_crystal_system monoclinic
_space_group_IT_number 15
_space_group_name_Hall '-C 2yc'
_space_group_name_H-M_alt 'C 1 2/c 1'
_atom_sites_solution_hydrogens mixed
_audit_creation_date 2024-09-29
_audit_creation_method
;
Olex2 1.5-alpha
(compiled 2020.12.29 svn.rb'efd66209' for OlexSys, GUI svn.r6244)
;
_audit_update_record
;
2024-10-01 deposited with the CCDC.	2025-05-28 downloaded from the CCDC.
;
_cell_angle_alpha 90
_cell_angle_beta 100.772(3)
_cell_angle_gamma 90
_cell_formula_units_Z 8
_cell_length_a 23.295(2)
_cell_length_b 14.4908(15)
_cell_length_c 11.5884(13)
_cell_measurement_reflns_used 3496
_cell_measurement_temperature 298(2)
_cell_measurement_theta_max 25.4
_cell_measurement_theta_min 2.3
_cell_volume 3842.9(7)
_computing_molecular_graphics 'Olex2 1.5-alpha (Dolomanov et al., 2009)'
_computing_publication_material 'Olex2 1.5-alpha (Dolomanov et al., 2009)'
_computing_structure_refinement 'SHELXL 2018/3 (Sheldrick, 2015)'
_computing_structure_solution 'SHELXT 2018/2 (Sheldrick, 2018)'
_diffrn_ambient_temperature 298(2)
_diffrn_measured_fraction_theta_full 0.993
_diffrn_measured_fraction_theta_max 0.992
_diffrn_measurement_device_type 'Bruker D8 VENTURE dual wavelength Mo/Cu'
_diffrn_measurement_method '\w and \f scans'
_diffrn_radiation_type MoK\a
_diffrn_radiation_wavelength 0.71073
_diffrn_reflns_av_R_equivalents 0.1895
_diffrn_reflns_av_unetI/netI 0.1518
_diffrn_reflns_Laue_measured_fraction_full 0.993
_diffrn_reflns_Laue_measured_fraction_max 0.992
_diffrn_reflns_limit_h_max 26
_diffrn_reflns_limit_h_min -27
_diffrn_reflns_limit_k_max 17
_diffrn_reflns_limit_k_min -17
_diffrn_reflns_limit_l_max 13
_diffrn_reflns_limit_l_min -13
_diffrn_reflns_number 14015
_diffrn_reflns_point_group_measured_fraction_full 0.993
_diffrn_reflns_point_group_measured_fraction_max 0.992
_diffrn_reflns_theta_full 25.242
_diffrn_reflns_theta_max 25.354
_diffrn_reflns_theta_min 2.318
_exptl_absorpt_coefficient_mu 0.226
_exptl_absorpt_correction_T_max 0.973
_exptl_absorpt_correction_T_min 0.964
_exptl_absorpt_correction_type multi-scan
_exptl_absorpt_process_details
;
SADABS-2016/2 (Bruker,2016/2) was used for absorption correction.
wR2(int) was 0.0977 before and 0.0611 after correction.
The Ratio of minimum to maximum transmission is 0.9345.
The \l/2 correction factor is Not present.
;
_exptl_crystal_colour colourless
_exptl_crystal_colour_primary colourless
_exptl_crystal_density_diffrn 1.337
_exptl_crystal_description block
_exptl_crystal_F_000 1616
_exptl_crystal_size_max 0.163
_exptl_crystal_size_mid 0.153
_exptl_crystal_size_min 0.12
_refine_diff_density_max 0.254
_refine_diff_density_min -0.243
_refine_diff_density_rms 0.058
_refine_ls_extinction_method none
_refine_ls_goodness_of_fit_ref 1.016
_refine_ls_hydrogen_treatment mixed
_refine_ls_matrix_type full
_refine_ls_number_parameters 260
_refine_ls_number_reflns 3496
_refine_ls_number_restraints 0
_refine_ls_restrained_S_all 1.016
_refine_ls_R_factor_all 0.2077
_refine_ls_R_factor_gt 0.0763
_refine_ls_shift/su_max 0.000
_refine_ls_shift/su_mean 0.000
_refine_ls_structure_factor_coef Fsqd
_refine_ls_weighting_details 'w=1/[\s^2^(Fo^2^)+(0.0574P)^2^+1.1061P] where P=(Fo^2^+2Fc^2^)/3'
_refine_ls_weighting_scheme calc
_refine_ls_wR_factor_gt 0.1350
_refine_ls_wR_factor_ref 0.1809
_reflns_Friedel_coverage 0.000
_reflns_number_gt 1502
_reflns_number_total 3496
_reflns_threshold_expression 'I > 2\s(I)'
_publcif_datablock.id {6d7673e9-200e-4669-b681-9a129d1f5d22}

_cod_data_source_file d5ce00243e2.cif
_cod_data_source_block mo_p3after150tga_aqsa_0m_a
_cod_depositor_comments 'Adding full bibliography for 7250470--7250473.cif.'
_cod_database_code 7250473
_shelx_shelxl_version_number 2018/3
_shelx_space_group_comment
;
The symmetry employed for this shelxl refinement is uniquely defined
by the following loop, which should always be used as a source of
symmetry information in preference to the above space-group names.
They are only intended as comments.
;
_shelx_estimated_absorpt_t_max 0.973
_shelx_estimated_absorpt_t_min 0.964
_olex2_refinement_description
;
1. Fixed Uiso
 At 1.2 times of:
  All C(H) groups, All C(H,H) groups, All N(H) groups
 At 1.5 times of:
  All C(H,H,H) groups, All N(H,H) groups, All O(H) groups
2.a Secondary CH2 refined with riding coordinates:
 C11(H11A,H11B)
2.b Aromatic/amide H refined with riding coordinates:
 N3(H3), C6(H6), C5(H5), C3(H3A), C2(H2), C18(H18), C17(H17), C15(H15), C14(H14)
2.c Idealised Me refined as rotating group:
 C12(H12A,H12B,H12C)
;
_olex2_submission_special_instructions 'No special instructions were received'

loop_
_space_group_symop_operation_xyz
'x, y, z'
'-x, y, -z+1/2'
'x+1/2, y+1/2, z'
'-x+1/2, y+1/2, -z+1/2'
'-x, -y, -z'
'x, -y, z-1/2'
'-x+1/2, -y+1/2, -z'
'x+1/2, -y+1/2, z-1/2'

loop_
_atom_site_label
_atom_site_type_symbol
_atom_site_fract_x
_atom_site_fract_y
_atom_site_fract_z
_atom_site_U_iso_or_equiv
_atom_site_adp_type
_atom_site_occupancy
_atom_site_site_symmetry_order
_atom_site_calc_flag
_atom_site_refinement_flags_posn
_atom_site_refinement_flags_adp
_atom_site_refinement_flags_occupancy
_atom_site_disorder_assembly
_atom_site_disorder_group
Cl1 Cl 0.27095(7) 0.88425(10) 0.62193(15) 0.0685(5) Uani 1 1 d . . . . .
O2 O 0.46403(16) 0.2298(2) 0.4501(3) 0.0572(11) Uani 1 1 d . . . . .
O3 O 0.34644(16) -0.1378(2) 0.2243(4) 0.0587(12) Uani 1 1 d . . . . .
H3B H 0.370(2) -0.152(4) 0.170(6) 0.088 Uiso 1 1 d . U . . .
O1 O 0.40222(16) 0.2026(2) 0.5715(3) 0.0550(10) Uani 1 1 d . . . . .
N3 N 0.40645(17) 0.3633(3) 0.6982(4) 0.0446(12) Uani 1 1 d . . . . .
H3 H 0.400220 0.315122 0.654216 0.054 Uiso 1 1 calc R U . . .
N4 N 0.45858(16) 0.4291(3) 0.8710(4) 0.0431(11) Uani 1 1 d . . . . .
N2 N 0.45909(19) 0.5851(3) 0.8914(4) 0.0481(13) Uani 1 1 d . . . . .
H2A H 0.448(2) 0.645(4) 0.876(5) 0.072 Uiso 1 1 d . U . . .
H2B H 0.490(2) 0.574(3) 0.960(5) 0.072 Uiso 1 1 d . U . . .
N1 N 0.4564(2) 0.2720(3) 0.8458(5) 0.0635(16) Uani 1 1 d . . . . .
H1A H 0.488(2) 0.262(4) 0.922(6) 0.095 Uiso 1 1 d . U . . .
H1B H 0.447(3) 0.227(4) 0.804(6) 0.095 Uiso 1 1 d . U . . .
C1 C 0.3649(2) 0.6124(3) 0.6949(5) 0.0408(13) Uani 1 1 d . . . . .
C6 C 0.3115(2) 0.6280(3) 0.7248(5) 0.0463(14) Uani 1 1 d . . . . .
H6 H 0.294120 0.580929 0.760574 0.056 Uiso 1 1 calc R U . . .
C5 C 0.2826(2) 0.7113(4) 0.7035(5) 0.0508(15) Uani 1 1 d . . . . .
H5 H 0.246998 0.720875 0.726759 0.061 Uiso 1 1 calc R U . . .
C4 C 0.3075(2) 0.7796(3) 0.6476(5) 0.0446(14) Uani 1 1 d . . . . .
C3 C 0.3611(2) 0.7677(4) 0.6179(5) 0.0619(17) Uani 1 1 d . . . . .
H3A H 0.378293 0.815393 0.582691 0.074 Uiso 1 1 calc R U . . .
C2 C 0.3893(2) 0.6841(4) 0.6407(5) 0.0603(17) Uani 1 1 d . . . . .
H2 H 0.425530 0.675594 0.619369 0.072 Uiso 1 1 calc R U . . .
C7 C 0.3951(2) 0.5226(3) 0.7241(5) 0.0395(13) Uani 1 1 d . . . . .
C8 C 0.3817(2) 0.4447(4) 0.6564(5) 0.0443(14) Uani 1 1 d . . . . .
C9 C 0.4404(2) 0.3549(4) 0.8059(5) 0.0454(14) Uani 1 1 d . . . . .
C10 C 0.4382(2) 0.5119(3) 0.8281(5) 0.0407(13) Uani 1 1 d . . . . .
C11 C 0.3389(2) 0.4391(4) 0.5434(5) 0.0546(16) Uani 1 1 d . . . . .
H11A H 0.358836 0.415509 0.483097 0.065 Uiso 1 1 calc R U . . .
H11B H 0.325295 0.500811 0.520403 0.065 Uiso 1 1 calc R U . . .
C12 C 0.2869(2) 0.3789(4) 0.5483(6) 0.079(2) Uani 1 1 d . . . . .
H12A H 0.261148 0.379524 0.473302 0.118 Uiso 1 1 calc R U . . .
H12B H 0.266672 0.401919 0.607276 0.118 Uiso 1 1 calc R U . . .
H12C H 0.299792 0.316925 0.567503 0.118 Uiso 1 1 calc R U . . .
C13 C 0.4058(2) 0.0954(3) 0.4184(5) 0.0385(13) Uani 1 1 d . . . . .
C18 C 0.4327(2) 0.0661(4) 0.3279(5) 0.0549(16) Uani 1 1 d . . . . .
H18 H 0.464147 0.099793 0.311331 0.066 Uiso 1 1 calc R U . . .
C17 C 0.4147(2) -0.0104(3) 0.2622(5) 0.0521(16) Uani 1 1 d . . . . .
H17 H 0.433028 -0.027566 0.200745 0.062 Uiso 1 1 calc R U . . .
C16 C 0.3685(2) -0.0623(3) 0.2883(5) 0.0439(14) Uani 1 1 d . . . . .
C15 C 0.3427(2) -0.0365(3) 0.3797(5) 0.0459(14) Uani 1 1 d . . . . .
H15 H 0.312278 -0.071594 0.398205 0.055 Uiso 1 1 calc R U . . .
C14 C 0.3614(2) 0.0412(3) 0.4451(5) 0.0458(14) Uani 1 1 d . . . . .
H14 H 0.343715 0.057239 0.507977 0.055 Uiso 1 1 calc R U . . .
C19 C 0.4255(2) 0.1815(3) 0.4839(5) 0.0420(13) Uani 1 1 d . . . . .

loop_
_atom_site_aniso_label
_atom_site_aniso_U_11
_atom_site_aniso_U_22
_atom_site_aniso_U_33
_atom_site_aniso_U_23
_atom_site_aniso_U_13
_atom_site_aniso_U_12
Cl1 0.0845(11) 0.0494(9) 0.0715(13) 0.0082(8) 0.0138(9) 0.0227(8)
O2 0.079(3) 0.046(2) 0.045(3) 0.000(2) 0.008(2) -0.027(2)
O3 0.081(3) 0.050(2) 0.049(3) -0.019(2) 0.023(2) -0.023(2)
O1 0.084(3) 0.040(2) 0.045(3) -0.0132(19) 0.022(2) -0.0096(19)
N3 0.061(3) 0.030(2) 0.037(3) -0.007(2) -0.006(2) 0.005(2)
N4 0.056(3) 0.033(2) 0.034(3) -0.008(2) -0.008(2) 0.010(2)
N2 0.057(3) 0.032(3) 0.047(4) -0.009(2) -0.010(2) 0.009(2)
N1 0.084(4) 0.034(3) 0.060(4) -0.003(3) -0.019(3) 0.015(3)
C1 0.043(3) 0.037(3) 0.041(4) 0.001(3) 0.004(3) 0.001(2)
C6 0.052(3) 0.040(3) 0.049(4) 0.006(3) 0.015(3) -0.001(3)
C5 0.050(3) 0.046(3) 0.059(4) 0.003(3) 0.017(3) 0.010(3)
C4 0.053(3) 0.033(3) 0.045(4) 0.003(3) 0.001(3) 0.010(3)
C3 0.067(4) 0.050(4) 0.072(5) 0.016(3) 0.024(3) 0.007(3)
C2 0.060(4) 0.052(4) 0.073(5) 0.014(3) 0.022(3) 0.011(3)
C7 0.045(3) 0.039(3) 0.033(4) 0.005(3) 0.002(3) 0.007(2)
C8 0.046(3) 0.048(4) 0.037(4) 0.000(3) 0.003(3) 0.003(3)
C9 0.051(3) 0.047(4) 0.034(4) -0.003(3) -0.004(3) 0.004(3)
C10 0.042(3) 0.037(3) 0.042(4) -0.004(3) 0.004(3) 0.009(2)
C11 0.062(4) 0.058(4) 0.036(4) -0.001(3) -0.011(3) 0.009(3)
C12 0.052(4) 0.112(5) 0.066(5) -0.005(4) -0.004(3) -0.011(4)
C13 0.048(3) 0.032(3) 0.036(4) -0.006(2) 0.009(3) -0.005(2)
C18 0.059(4) 0.054(4) 0.057(4) -0.008(3) 0.025(3) -0.022(3)
C17 0.060(3) 0.052(4) 0.051(4) -0.019(3) 0.028(3) -0.012(3)
C16 0.059(3) 0.029(3) 0.041(4) -0.006(3) 0.004(3) -0.009(3)
C15 0.052(3) 0.048(3) 0.039(4) -0.005(3) 0.012(3) -0.013(3)
C14 0.050(3) 0.047(3) 0.041(4) -0.011(3) 0.008(3) -0.010(3)
C19 0.059(3) 0.038(3) 0.023(3) 0.003(3) -0.006(3) -0.005(3)

loop_
_atom_type_symbol
_atom_type_description
_atom_type_scat_dispersion_real
_atom_type_scat_dispersion_imag
_atom_type_scat_source
C C 0.0033 0.0016 'International Tables Vol C Tables 4.2.6.8 and 6.1.1.4'
H H 0.0000 0.0000 'International Tables Vol C Tables 4.2.6.8 and 6.1.1.4'
Cl Cl 0.1484 0.1585 'International Tables Vol C Tables 4.2.6.8 and 6.1.1.4'
N N 0.0061 0.0033 'International Tables Vol C Tables 4.2.6.8 and 6.1.1.4'
O O 0.0106 0.0060 'International Tables Vol C Tables 4.2.6.8 and 6.1.1.4'

loop_
_geom_angle_atom_site_label_1
_geom_angle_atom_site_label_2
_geom_angle_atom_site_label_3
_geom_angle
_geom_angle_site_symmetry_1
_geom_angle_site_symmetry_3
_geom_angle_publ_flag
C16 O3 H3B 110(4) . . ?
C8 N3 H3 118.6 . . ?
C9 N3 H3 118.6 . . ?
C9 N3 C8 122.7(4) . . ?
C9 N4 C10 117.0(4) . . ?
H2A N2 H2B 117(5) . . ?
C10 N2 H2A 126(4) . . ?
C10 N2 H2B 117(3) . . ?
H1A N1 H1B 117(6) . . ?
C9 N1 H1A 122(3) . . ?
C9 N1 H1B 119(5) . . ?
C6 C1 C2 117.3(5) . . ?
C6 C1 C7 120.0(4) . . ?
C2 C1 C7 122.7(4) . . ?
C1 C6 H6 118.9 . . ?
C1 C6 C5 122.3(5) . . ?
C5 C6 H6 118.9 . . ?
C6 C5 H5 120.6 . . ?
C4 C5 C6 118.7(5) . . ?
C4 C5 H5 120.6 . . ?
C5 C4 Cl1 118.3(4) . . ?
C3 C4 Cl1 120.6(4) . . ?
C3 C4 C5 121.1(5) . . ?
C4 C3 H3A 120.4 . . ?
C4 C3 C2 119.2(5) . . ?
C2 C3 H3A 120.4 . . ?
C1 C2 H2 119.3 . . ?
C3 C2 C1 121.5(5) . . ?
C3 C2 H2 119.3 . . ?
C8 C7 C1 122.7(5) . . ?
C8 C7 C10 116.2(5) . . ?
C10 C7 C1 121.0(5) . . ?
N3 C8 C7 118.2(5) . . ?
N3 C8 C11 115.6(5) . . ?
C7 C8 C11 126.1(5) . . ?
N4 C9 N3 121.2(5) . . ?
N1 C9 N3 118.9(5) . . ?
N1 C9 N4 119.8(5) . . ?
N4 C10 C7 123.4(5) . . ?
N2 C10 N4 116.1(5) . . ?
N2 C10 C7 120.5(5) . . ?
C8 C11 H11A 108.7 . . ?
C8 C11 H11B 108.7 . . ?
C8 C11 C12 114.2(5) . . ?
H11A C11 H11B 107.6 . . ?
C12 C11 H11A 108.7 . . ?
C12 C11 H11B 108.7 . . ?
C11 C12 H12A 109.5 . . ?
C11 C12 H12B 109.5 . . ?
C11 C12 H12C 109.5 . . ?
H12A C12 H12B 109.5 . . ?
H12A C12 H12C 109.5 . . ?
H12B C12 H12C 109.5 . . ?
C18 C13 C19 120.2(5) . . ?
C14 C13 C18 117.4(5) . . ?
C14 C13 C19 122.3(5) . . ?
C13 C18 H18 118.8 . . ?
C17 C18 C13 122.4(5) . . ?
C17 C18 H18 118.8 . . ?
C18 C17 H17 120.4 . . ?
C18 C17 C16 119.1(5) . . ?
C16 C17 H17 120.4 . . ?
O3 C16 C17 122.9(5) . . ?
C15 C16 O3 117.7(5) . . ?
C15 C16 C17 119.4(5) . . ?
C16 C15 H15 119.6 . . ?
C16 C15 C14 120.7(5) . . ?
C14 C15 H15 119.6 . . ?
C13 C14 C15 120.8(5) . . ?
C13 C14 H14 119.6 . . ?
C15 C14 H14 119.6 . . ?
O2 C19 O1 123.3(5) . . ?
O2 C19 C13 118.5(5) . . ?
O1 C19 C13 118.1(5) . . ?

loop_
_geom_bond_atom_site_label_1
_geom_bond_atom_site_label_2
_geom_bond_distance
_geom_bond_site_symmetry_2
_geom_bond_publ_flag
Cl1 C4 1.738(5) . ?
O2 C19 1.257(5) . ?
O3 H3B 0.93(6) . ?
O3 C16 1.367(6) . ?
O1 C19 1.274(6) . ?
N3 H3 0.8600 . ?
N3 C8 1.362(6) . ?
N3 C9 1.353(6) . ?
N4 C9 1.336(6) . ?
N4 C10 1.350(6) . ?
N2 H2A 0.92(5) . ?
N2 H2B 0.98(5) . ?
N2 C10 1.329(6) . ?
N1 H1A 1.05(6) . ?
N1 H1B 0.82(6) . ?
N1 C9 1.317(6) . ?
C1 C6 1.371(6) . ?
C1 C2 1.390(7) . ?
C1 C7 1.489(6) . ?
C6 H6 0.9300 . ?
C6 C5 1.381(6) . ?
C5 H5 0.9300 . ?
C5 C4 1.369(7) . ?
C4 C3 1.365(7) . ?
C3 H3A 0.9300 . ?
C3 C2 1.381(7) . ?
C2 H2 0.9300 . ?
C7 C8 1.376(7) . ?
C7 C10 1.426(7) . ?
C8 C11 1.493(7) . ?
C11 H11A 0.9700 . ?
C11 H11B 0.9700 . ?
C11 C12 1.501(7) . ?
C12 H12A 0.9600 . ?
C12 H12B 0.9600 . ?
C12 H12C 0.9600 . ?
C13 C18 1.384(7) . ?
C13 C14 1.380(6) . ?
C13 C19 1.488(6) . ?
C18 H18 0.9300 . ?
C18 C17 1.367(7) . ?
C17 H17 0.9300 . ?
C17 C16 1.391(6) . ?
C16 C15 1.364(7) . ?
C15 H15 0.9300 . ?
C15 C14 1.381(6) . ?
C14 H14 0.9300 . ?

loop_
_geom_torsion_atom_site_label_1
_geom_torsion_atom_site_label_2
_geom_torsion_atom_site_label_3
_geom_torsion_atom_site_label_4
_geom_torsion
_geom_torsion_site_symmetry_1
_geom_torsion_site_symmetry_2
_geom_torsion_site_symmetry_3
_geom_torsion_site_symmetry_4
_geom_torsion_publ_flag
Cl1 C4 C3 C2 179.2(5) . . . . ?
O3 C16 C15 C14 -177.5(5) . . . . ?
N3 C8 C11 C12 60.7(7) . . . . ?
C1 C6 C5 C4 2.0(8) . . . . ?
C1 C7 C8 N3 -171.8(4) . . . . ?
C1 C7 C8 C11 3.8(8) . . . . ?
C1 C7 C10 N4 166.5(5) . . . . ?
C1 C7 C10 N2 -10.9(7) . . . . ?
C6 C1 C2 C3 0.0(8) . . . . ?
C6 C1 C7 C8 81.2(7) . . . . ?
C6 C1 C7 C10 -95.8(6) . . . . ?
C6 C5 C4 Cl1 -179.7(4) . . . . ?
C6 C5 C4 C3 -3.0(8) . . . . ?
C5 C4 C3 C2 2.6(9) . . . . ?
C4 C3 C2 C1 -1.0(9) . . . . ?
C2 C1 C6 C5 -0.5(8) . . . . ?
C2 C1 C7 C8 -100.8(6) . . . . ?
C2 C1 C7 C10 82.2(7) . . . . ?
C7 C1 C6 C5 177.6(5) . . . . ?
C7 C1 C2 C3 -178.0(6) . . . . ?
C7 C8 C11 C12 -115.0(6) . . . . ?
C8 N3 C9 N4 -9.9(8) . . . . ?
C8 N3 C9 N1 171.3(5) . . . . ?
C8 C7 C10 N4 -10.7(7) . . . . ?
C8 C7 C10 N2 171.9(5) . . . . ?
C9 N3 C8 C7 4.3(7) . . . . ?
C9 N3 C8 C11 -171.7(5) . . . . ?
C9 N4 C10 N2 -176.8(5) . . . . ?
C9 N4 C10 C7 5.7(7) . . . . ?
C10 N4 C9 N3 4.6(7) . . . . ?
C10 N4 C9 N1 -176.6(5) . . . . ?
C10 C7 C8 N3 5.4(7) . . . . ?
C10 C7 C8 C11 -179.0(5) . . . . ?
C13 C18 C17 C16 -1.5(9) . . . . ?
C18 C13 C14 C15 -3.2(8) . . . . ?
C18 C13 C19 O2 4.7(7) . . . . ?
C18 C13 C19 O1 -175.4(5) . . . . ?
C18 C17 C16 O3 177.6(5) . . . . ?
C18 C17 C16 C15 -0.8(8) . . . . ?
C17 C16 C15 C14 1.0(8) . . . . ?
C16 C15 C14 C13 1.1(8) . . . . ?
C14 C13 C18 C17 3.5(8) . . . . ?
C14 C13 C19 O2 -176.2(5) . . . . ?
C14 C13 C19 O1 3.8(7) . . . . ?
C19 C13 C18 C17 -177.3(5) . . . . ?
C19 C13 C14 C15 177.6(5) . . . . ?
